data_7247200
loop_
_publ_author_name
'Seo, Ye Ji'
'Kim, Eunsil'
'Oh, In Seok'
'Hyun, Ji Young'
'Song, Ji Ho'
'Lim, Hwan Jung'
'Park, Seong Jun'

_publ_section_title
;
 Intramolecular cyclization of N-cyano sulfoximines by N--CN bond
 activation
;
_journal_issue 35
_journal_name_full 'RSC Advances'
_journal_page_first 24445
_journal_page_last 24449
_journal_paper_doi 10.1039/D3RA04208A
_journal_volume 13
_journal_year 2023
_chemical_formula_sum 'C13 H10 N2 O2 S'
_chemical_formula_weight 258.29
_chemical_name_common OIS-S-2021-152
_space_group_crystal_system orthorhombic
_space_group_IT_number 33
_space_group_name_Hall 'P 2c -2n'
_space_group_name_H-M_alt 'P n a 21'
_atom_sites_solution_hydrogens geom
_audit_creation_method SHELXL-2018/3
_audit_update_record
;
2023-06-22 deposited with the CCDC.	2023-08-07 downloaded from the CCDC.
;
_cell_angle_alpha 90
_cell_angle_beta 90
_cell_angle_gamma 90
_cell_formula_units_Z 4
_cell_length_a 8.3198(2)
_cell_length_b 9.8246(2)
_cell_length_c 14.0426(3)
_cell_measurement_reflns_used 9991
_cell_measurement_temperature 100(1)
_cell_measurement_theta_max 32.8282
_cell_measurement_theta_min 2.5301
_cell_volume 1147.82(4)
_computing_cell_refinement 'Bruker SAINT'
_computing_data_collection 'Bruker APEX II'
_computing_data_reduction 'Bruker SAINT'
_computing_molecular_graphics 'Bruker SHELXTL'
_computing_publication_material 'Bruker SHELXTL'
_computing_structure_refinement 'SHELXL-2018/3 (Sheldrick, 2018)'
_computing_structure_solution 'SHELXT 2018/2 (Sheldrick, 2018)'
_diffrn_ambient_temperature 100(1)
_diffrn_detector_area_resol_mean 8.3333
_diffrn_measured_fraction_theta_full 1.000
_diffrn_measured_fraction_theta_max 0.990
_diffrn_measurement_device_type 'Bruker APEX-II CCD'
_diffrn_measurement_method 'f and w scans'
_diffrn_radiation_type MoK\a
_diffrn_radiation_wavelength 0.71073
_diffrn_reflns_av_R_equivalents 0.0227
_diffrn_reflns_av_unetI/netI 0.0169
_diffrn_reflns_Laue_measured_fraction_full 1.000
_diffrn_reflns_Laue_measured_fraction_max 0.990
_diffrn_reflns_limit_h_max 9
_diffrn_reflns_limit_h_min -11
_diffrn_reflns_limit_k_max 13
_diffrn_reflns_limit_k_min -13
_diffrn_reflns_limit_l_max 18
_diffrn_reflns_limit_l_min -19
_diffrn_reflns_number 19508
_diffrn_reflns_point_group_measured_fraction_full 0.996
_diffrn_reflns_point_group_measured_fraction_max 0.939
_diffrn_reflns_theta_full 25.242
_diffrn_reflns_theta_max 30.507
_diffrn_reflns_theta_min 2.530
_exptl_absorpt_coefficient_mu 0.276
_exptl_absorpt_correction_T_max 0.95
_exptl_absorpt_correction_T_min 0.87
_exptl_absorpt_correction_type multi-scan
_exptl_absorpt_process_details
; 
Krause, L., Herbst-Irmer, R., Sheldrick, G. M., Stalke, D. (2015). 
"Comparison of silver and molybdenum microfocus X-ray sources for 
single-crystal structure determination" 
J. Appl. Cryst. 48, 3-10. 
doi:10.1107/S1600576714022985 
;
_exptl_crystal_colour silver
_exptl_crystal_density_diffrn 1.495
_exptl_crystal_density_method 'not measured'
_exptl_crystal_description block
_exptl_crystal_F_000 536
_exptl_crystal_size_max 0.240
_exptl_crystal_size_mid 0.200
_exptl_crystal_size_min 0.180
_refine_diff_density_max 0.389
_refine_diff_density_min -0.249
_refine_diff_density_rms 0.053
_refine_ls_abs_structure_details
; 
 Flack x determined using 1440 quotients [(I+)-(I-)]/[(I+)+(I-)] 
 (Parsons, Flack and Wagner, Acta Cryst. B69 (2013) 249-259). 
;
_refine_ls_abs_structure_Flack -0.003(15)
_refine_ls_extinction_method none
_refine_ls_goodness_of_fit_ref 1.034
_refine_ls_hydrogen_treatment refxyz
_refine_ls_matrix_type full
_refine_ls_number_parameters 163
_refine_ls_number_reflns 3293
_refine_ls_number_restraints 1
_refine_ls_restrained_S_all 1.034
_refine_ls_R_factor_all 0.0293
_refine_ls_R_factor_gt 0.0287
_refine_ls_shift/su_max 0.000
_refine_ls_shift/su_mean 0.000
_refine_ls_structure_factor_coef Fsqd
_refine_ls_weighting_details 'w=1/[\s^2^(Fo^2^)+(0.0513P)^2^+0.3042P] where P=(Fo^2^+2Fc^2^)/3'
_refine_ls_weighting_scheme calc
_refine_ls_wR_factor_gt 0.0777
_refine_ls_wR_factor_ref 0.0780
_reflns_Friedel_coverage 0.830
_reflns_Friedel_fraction_full 0.991
_reflns_Friedel_fraction_max 0.885
_reflns_number_gt 3232
_reflns_number_total 3293
_reflns_threshold_expression 'I > 2\s(I)'
_cod_data_source_file d3ra04208a2.cif
_cod_data_source_block 20220501LT_0m
_cod_depositor_comments
;
The following automatic conversions were performed:

data item '_exptl_absorpt_correction_type' value 'Multi-Scan' was
changed to 'multi-scan' in accordance with the
/home/data/users/saulius/crontab/automatic-downloads/rss-feeds/RSC/lib/dictionaries/cif_core.dic
dictionary named 'cif_core.dic' version 2.4.2 last updated on
2011-04-26.

Automatic conversion script
Id: cif_fix_values 8170 2020-07-09 18:12:32Z antanas 
;
_cod_database_code 7247200
_shelx_shelxl_version_number 2018/3
_shelx_space_group_comment
; 
The symmetry employed for this shelxl refinement is uniquely defined 
by the following loop, which should always be used as a source of 
symmetry information in preference to the above space-group names. 
They are only intended as comments. 
;
_shelx_estimated_absorpt_t_min 0.937
_shelx_estimated_absorpt_t_max 0.952

loop_
_space_group_symop_operation_xyz
'x, y, z'
'-x, -y, z+1/2'
'-x+1/2, y+1/2, z+1/2'
'x+1/2, -y+1/2, z'

loop_
_atom_site_label
_atom_site_type_symbol
_atom_site_fract_x
_atom_site_fract_y
_atom_site_fract_z
_atom_site_U_iso_or_equiv
_atom_site_adp_type
_atom_site_occupancy
_atom_site_site_symmetry_order
_atom_site_calc_flag
_atom_site_refinement_flags_posn
_atom_site_refinement_flags_adp
_atom_site_refinement_flags_occupancy
_atom_site_disorder_assembly
_atom_site_disorder_group
S1 S 0.19589(4) 0.45992(4) 0.46240(4) 0.01331(11) Uani 1 1 d . . . . .
O1 O 0.10245(15) 0.58209(14) 0.44580(10) 0.0183(3) Uani 1 1 d . . . . .
O2 O 0.26034(18) 0.23961(15) 0.25272(11) 0.0199(3) Uani 1 1 d . . . . .
N1 N 0.18074(19) 0.34369(19) 0.38862(12) 0.0177(3) Uani 1 1 d . . . . .
N2 N 0.4419(2) 0.37881(17) 0.32308(12) 0.0161(3) Uani 1 1 d . . . . .
H2 H 0.507606 0.365023 0.274942 0.019 Uiso 1 1 calc R U . . .
C1 C 0.2926(2) 0.31809(18) 0.31854(14) 0.0149(3) Uani 1 1 d . . . . .
C2 C 0.4973(2) 0.45991(18) 0.39720(14) 0.0140(3) Uani 1 1 d . . . . .
C3 C 0.6575(2) 0.5051(2) 0.39784(15) 0.0181(4) Uani 1 1 d . . . . .
H3 H 0.728059 0.480024 0.347643 0.022 Uiso 1 1 calc R U . . .
C4 C 0.7125(2) 0.58602(19) 0.47128(17) 0.0194(4) Uani 1 1 d . . . . .
H4 H 0.820901 0.616342 0.470601 0.023 Uiso 1 1 calc R U . . .
C5 C 0.6120(2) 0.6246(2) 0.54704(15) 0.0193(4) Uani 1 1 d . . . . .
H5 H 0.652772 0.678275 0.597863 0.023 Uiso 1 1 calc R U . . .
C6 C 0.4537(2) 0.58372(19) 0.54673(14) 0.0172(3) Uani 1 1 d . . . . .
H6 H 0.383336 0.610555 0.596613 0.021 Uiso 1 1 calc R U . . .
C7 C 0.3973(2) 0.50172(18) 0.47166(14) 0.0138(3) Uani 1 1 d . . . . .
C8 C 0.1346(2) 0.39048(19) 0.57170(13) 0.0150(3) Uani 1 1 d . . . . .
C9 C 0.1644(3) 0.2542(2) 0.59270(15) 0.0199(4) Uani 1 1 d . . . . .
H9 H 0.215586 0.196538 0.547636 0.024 Uiso 1 1 calc R U . . .
C10 C 0.1175(3) 0.2045(2) 0.68121(16) 0.0236(4) Uani 1 1 d . . . . .
H10 H 0.135669 0.111643 0.696718 0.028 Uiso 1 1 calc R U . . .
C11 C 0.0441(3) 0.2900(2) 0.74715(16) 0.0242(4) Uani 1 1 d . . . . .
H11 H 0.012562 0.255312 0.807472 0.029 Uiso 1 1 calc R U . . .
C12 C 0.0167(3) 0.4260(2) 0.72518(15) 0.0229(4) Uani 1 1 d . . . . .
H12 H -0.032791 0.483851 0.770765 0.027 Uiso 1 1 calc R U . . .
C13 C 0.0610(2) 0.4776(2) 0.63717(15) 0.0192(4) Uani 1 1 d . . . . .
H13 H 0.041838 0.570345 0.621680 0.023 Uiso 1 1 calc R U . . .

loop_
_atom_site_aniso_label
_atom_site_aniso_U_11
_atom_site_aniso_U_22
_atom_site_aniso_U_33
_atom_site_aniso_U_23
_atom_site_aniso_U_13
_atom_site_aniso_U_12
S1 0.01252(17) 0.01596(19) 0.01146(19) -0.00068(17) -0.00008(15) 0.00009(13)
O1 0.0159(6) 0.0197(6) 0.0194(7) 0.0007(5) -0.0010(5) 0.0034(5)
O2 0.0270(7) 0.0194(6) 0.0134(6) -0.0037(5) 0.0017(5) -0.0044(5)
N1 0.0166(7) 0.0217(8) 0.0148(8) -0.0043(6) 0.0004(6) -0.0021(6)
N2 0.0173(7) 0.0181(7) 0.0129(7) -0.0018(6) 0.0023(5) 0.0005(6)
C1 0.0189(8) 0.0134(8) 0.0124(8) 0.0018(6) 0.0004(6) 0.0004(6)
C2 0.0163(7) 0.0114(7) 0.0141(8) 0.0011(6) 0.0002(6) 0.0017(6)
C3 0.0154(8) 0.0183(9) 0.0205(9) 0.0013(7) 0.0024(7) 0.0003(7)
C4 0.0154(7) 0.0176(8) 0.0250(11) 0.0007(8) -0.0008(7) -0.0015(6)
C5 0.0195(8) 0.0180(9) 0.0203(10) -0.0009(7) -0.0034(7) -0.0010(6)
C6 0.0195(8) 0.0156(8) 0.0165(9) -0.0013(6) -0.0010(6) -0.0002(6)
C7 0.0124(6) 0.0158(7) 0.0133(8) 0.0016(7) 0.0000(6) -0.0012(5)
C8 0.0140(7) 0.0181(8) 0.0129(8) 0.0000(6) 0.0021(6) -0.0024(6)
C9 0.0257(9) 0.0170(8) 0.0168(8) -0.0015(7) 0.0008(7) -0.0005(7)
C10 0.0311(10) 0.0203(8) 0.0196(9) 0.0022(8) 0.0005(8) -0.0023(8)
C11 0.0255(9) 0.0304(10) 0.0166(8) 0.0004(8) 0.0019(7) -0.0069(8)
C12 0.0239(9) 0.0283(10) 0.0165(9) -0.0040(8) 0.0046(7) -0.0021(8)
C13 0.0186(8) 0.0217(9) 0.0172(9) -0.0027(7) 0.0033(7) 0.0001(7)

loop_
_atom_type_symbol
_atom_type_description
_atom_type_scat_dispersion_real
_atom_type_scat_dispersion_imag
_atom_type_scat_source
C C 0.0033 0.0016 'International Tables Vol C Tables 4.2.6.8 and 6.1.1.4'
H H 0.0000 0.0000 'International Tables Vol C Tables 4.2.6.8 and 6.1.1.4'
N N 0.0061 0.0033 'International Tables Vol C Tables 4.2.6.8 and 6.1.1.4'
O O 0.0106 0.0060 'International Tables Vol C Tables 4.2.6.8 and 6.1.1.4'
S S 0.1246 0.1234 'International Tables Vol C Tables 4.2.6.8 and 6.1.1.4'

loop_
_geom_angle_atom_site_label_1
_geom_angle_atom_site_label_2
_geom_angle_atom_site_label_3
_geom_angle
_geom_angle_site_symmetry_1
_geom_angle_site_symmetry_3
_geom_angle_publ_flag
O1 S1 N1 117.39(9) . . ?
O1 S1 C7 109.58(8) . . ?
N1 S1 C7 107.73(9) . . ?
O1 S1 C8 107.87(9) . . ?
N1 S1 C8 105.97(9) . . ?
C7 S1 C8 107.93(9) . . ?
C1 N1 S1 123.92(14) . . ?
C1 N2 C2 125.55(16) . . ?
C1 N2 H2 117.2 . . ?
C2 N2 H2 117.2 . . ?
O2 C1 N1 120.16(17) . . ?
O2 C1 N2 120.07(17) . . ?
N1 C1 N2 119.76(17) . . ?
N2 C2 C7 122.08(17) . . ?
N2 C2 C3 120.06(17) . . ?
C7 C2 C3 117.84(17) . . ?
C4 C3 C2 120.10(18) . . ?
C4 C3 H3 120.0 . . ?
C2 C3 H3 120.0 . . ?
C3 C4 C5 121.59(17) . . ?
C3 C4 H4 119.2 . . ?
C5 C4 H4 119.2 . . ?
C6 C5 C4 119.21(18) . . ?
C6 C5 H5 120.4 . . ?
C4 C5 H5 120.4 . . ?
C5 C6 C7 119.23(18) . . ?
C5 C6 H6 120.4 . . ?
C7 C6 H6 120.4 . . ?
C2 C7 C6 122.00(16) . . ?
C2 C7 S1 116.78(14) . . ?
C6 C7 S1 121.01(14) . . ?
C9 C8 C13 121.83(17) . . ?
C9 C8 S1 120.46(15) . . ?
C13 C8 S1 117.67(15) . . ?
C10 C9 C8 118.45(19) . . ?
C10 C9 H9 120.8 . . ?
C8 C9 H9 120.8 . . ?
C9 C10 C11 120.4(2) . . ?
C9 C10 H10 119.8 . . ?
C11 C10 H10 119.8 . . ?
C12 C11 C10 120.3(2) . . ?
C12 C11 H11 119.8 . . ?
C10 C11 H11 119.8 . . ?
C13 C12 C11 120.4(2) . . ?
C13 C12 H12 119.8 . . ?
C11 C12 H12 119.8 . . ?
C12 C13 C8 118.61(19) . . ?
C12 C13 H13 120.7 . . ?
C8 C13 H13 120.7 . . ?

loop_
_geom_bond_atom_site_label_1
_geom_bond_atom_site_label_2
_geom_bond_distance
_geom_bond_site_symmetry_2
_geom_bond_publ_flag
S1 O1 1.4490(14) . ?
S1 N1 1.5470(18) . ?
S1 C7 1.7298(17) . ?
S1 C8 1.7552(19) . ?
O2 C1 1.233(2) . ?
N1 C1 1.378(2) . ?
N2 C1 1.379(2) . ?
N2 C2 1.389(2) . ?
N2 H2 0.8800 . ?
C2 C7 1.398(3) . ?
C2 C3 1.405(3) . ?
C3 C4 1.380(3) . ?
C3 H3 0.9500 . ?
C4 C5 1.405(3) . ?
C4 H4 0.9500 . ?
C5 C6 1.377(3) . ?
C5 H5 0.9500 . ?
C6 C7 1.407(3) . ?
C6 H6 0.9500 . ?
C8 C9 1.393(3) . ?
C8 C13 1.398(3) . ?
C9 C10 1.391(3) . ?
C9 H9 0.9500 . ?
C10 C11 1.392(3) . ?
C10 H10 0.9500 . ?
C11 C12 1.390(3) . ?
C11 H11 0.9500 . ?
C12 C13 1.386(3) . ?
C12 H12 0.9500 . ?
C13 H13 0.9500 . ?

loop_
_geom_hbond_atom_site_label_D
_geom_hbond_atom_site_label_H
_geom_hbond_atom_site_label_A
_geom_hbond_distance_DH
_geom_hbond_distance_HA
_geom_hbond_distance_DA
_geom_hbond_angle_DHA
_geom_hbond_site_symmetry_A
_geom_hbond_publ_flag
N2 H2 O2 0.88 2.36 3.058(2) 136.2 4 yes
C3 H3 O2 0.95 2.55 3.266(3) 132.3 4 yes

loop_
_geom_torsion_atom_site_label_1
_geom_torsion_atom_site_label_2
_geom_torsion_atom_site_label_3
_geom_torsion_atom_site_label_4
_geom_torsion
_geom_torsion_site_symmetry_1
_geom_torsion_site_symmetry_2
_geom_torsion_site_symmetry_3
_geom_torsion_site_symmetry_4
_geom_torsion_publ_flag
O1 S1 N1 C1 101.12(17) . . . . ?
C7 S1 N1 C1 -23.06(19) . . . . ?
C8 S1 N1 C1 -138.37(16) . . . . ?
S1 N1 C1 O2 -167.62(15) . . . . ?
S1 N1 C1 N2 13.4(3) . . . . ?
C2 N2 C1 O2 -174.46(18) . . . . ?
C2 N2 C1 N1 4.5(3) . . . . ?
C1 N2 C2 C7 -7.7(3) . . . . ?
C1 N2 C2 C3 173.80(18) . . . . ?
N2 C2 C3 C4 179.81(18) . . . . ?
C7 C2 C3 C4 1.2(3) . . . . ?
C2 C3 C4 C5 0.4(3) . . . . ?
C3 C4 C5 C6 -1.7(3) . . . . ?
C4 C5 C6 C7 1.4(3) . . . . ?
N2 C2 C7 C6 179.92(17) . . . . ?
C3 C2 C7 C6 -1.5(3) . . . . ?
N2 C2 C7 S1 -5.3(2) . . . . ?
C3 C2 C7 S1 173.23(14) . . . . ?
C5 C6 C7 C2 0.2(3) . . . . ?
C5 C6 C7 S1 -174.33(14) . . . . ?
O1 S1 C7 C2 -110.28(15) . . . . ?
N1 S1 C7 C2 18.50(17) . . . . ?
C8 S1 C7 C2 132.51(15) . . . . ?
O1 S1 C7 C6 64.52(17) . . . . ?
N1 S1 C7 C6 -166.71(16) . . . . ?
C8 S1 C7 C6 -52.69(18) . . . . ?
O1 S1 C8 C9 159.83(16) . . . . ?
N1 S1 C8 C9 33.32(19) . . . . ?
C7 S1 C8 C9 -81.86(18) . . . . ?
O1 S1 C8 C13 -22.43(17) . . . . ?
N1 S1 C8 C13 -148.94(15) . . . . ?
C7 S1 C8 C13 95.88(16) . . . . ?
C13 C8 C9 C10 0.7(3) . . . . ?
S1 C8 C9 C10 178.32(16) . . . . ?
C8 C9 C10 C11 -0.7(3) . . . . ?
C9 C10 C11 C12 0.1(3) . . . . ?
C10 C11 C12 C13 0.5(3) . . . . ?
C11 C12 C13 C8 -0.4(3) . . . . ?
C9 C8 C13 C12 -0.1(3) . . . . ?
S1 C8 C13 C12 -177.83(15) . . . . ?
